data_4082478
loop_
_publ_author_name
'Lee, Young Hoon'
'Nghia, Nguyen Van'
'Go, Min Jeong'
'Lee, Junseong'
'Lee, Sang Uck'
'Lee, Min Hyung'

_publ_section_title
;
 Terpyridine--Triarylborane Conjugates for the Dual Complexation of
 Zinc(II) Cation and Fluoride Anion
;
_journal_issue 3
_journal_name_full Organometallics
_journal_page_first 753
_journal_paper_doi 10.1021/om401151p
_journal_volume 33
_journal_year 2014
_chemical_formula_moiety C41H36BN3
_chemical_formula_sum 'C41 H36 B N3'
_chemical_formula_weight 581.54
_chemical_name_systematic
; 
 ? 
;
_space_group_IT_number 2
_symmetry_cell_setting triclinic
_symmetry_space_group_name_Hall '-P 1'
_symmetry_space_group_name_H-M 'P -1'
_atom_sites_solution_hydrogens geom
_atom_sites_solution_primary direct
_atom_sites_solution_secondary difmap
_audit_creation_method SHELXL-97
_cell_angle_alpha 81.6980(10)
_cell_angle_beta 85.4660(10)
_cell_angle_gamma 83.3450(10)
_cell_formula_units_Z 2
_cell_length_a 7.1041(2)
_cell_length_b 13.5525(3)
_cell_length_c 17.0666(4)
_cell_measurement_reflns_used 9335
_cell_measurement_temperature 100(2)
_cell_measurement_theta_max 28.25
_cell_measurement_theta_min 2.42
_cell_volume 1611.72(7)
_computing_cell_refinement 'Bruker SAINT'
_computing_data_collection 'Bruker APEX2'
_computing_data_reduction 'Bruker SAINT'
_computing_molecular_graphics 'Bruker SHELXTL'
_computing_publication_material 'Bruker SHELXTL'
_computing_structure_refinement 'SHELXL-97 (Sheldrick, 2008)'
_computing_structure_solution 'SHELXS-97 (Sheldrick, 2008)'
_diffrn_ambient_temperature 100(2)
_diffrn_measured_fraction_theta_full 0.998
_diffrn_measured_fraction_theta_max 0.998
_diffrn_measurement_device_type 'Bruker APEX-II CCD'
_diffrn_measurement_method 'phi and omega scans'
_diffrn_radiation_monochromator graphite
_diffrn_radiation_source 'fine-focus sealed tube'
_diffrn_radiation_type MoK\a
_diffrn_radiation_wavelength 0.71073
_diffrn_reflns_av_R_equivalents 0.0614
_diffrn_reflns_av_sigmaI/netI 0.0384
_diffrn_reflns_limit_h_max 8
_diffrn_reflns_limit_h_min -8
_diffrn_reflns_limit_k_max 16
_diffrn_reflns_limit_k_min -16
_diffrn_reflns_limit_l_max 20
_diffrn_reflns_limit_l_min -20
_diffrn_reflns_number 24518
_diffrn_reflns_theta_full 25.00
_diffrn_reflns_theta_max 25.00
_diffrn_reflns_theta_min 1.81
_exptl_absorpt_coefficient_mu 0.069
_exptl_absorpt_correction_T_max 0.9931
_exptl_absorpt_correction_T_min 0.9897
_exptl_absorpt_correction_type empirical
_exptl_absorpt_process_details SADABS
_exptl_crystal_colour colorless
_exptl_crystal_density_diffrn 1.198
_exptl_crystal_density_method 'not measured'
_exptl_crystal_description block
_exptl_crystal_F_000 616
_exptl_crystal_size_max 0.15
_exptl_crystal_size_mid 0.12
_exptl_crystal_size_min 0.10
_refine_diff_density_max 0.409
_refine_diff_density_min -0.445
_refine_diff_density_rms 0.051
_refine_ls_extinction_method none
_refine_ls_goodness_of_fit_ref 1.078
_refine_ls_hydrogen_treatment constr
_refine_ls_matrix_type full
_refine_ls_number_parameters 412
_refine_ls_number_reflns 5675
_refine_ls_number_restraints 0
_refine_ls_restrained_S_all 1.078
_refine_ls_R_factor_all 0.0890
_refine_ls_R_factor_gt 0.0650
_refine_ls_shift/su_max 0.036
_refine_ls_shift/su_mean 0.001
_refine_ls_structure_factor_coef Fsqd
_refine_ls_weighting_details 'calc w=1/[\s^2^(Fo^2^)+(0.1056P)^2^+0.7470P] where P=(Fo^2^+2Fc^2^)/3'
_refine_ls_weighting_scheme calc
_refine_ls_wR_factor_gt 0.1926
_refine_ls_wR_factor_ref 0.2106
_reflns_number_gt 3995
_reflns_number_total 5675
_reflns_threshold_expression >2sigma(I)
_cod_data_source_file om401151p_si_002.cif
_cod_data_source_block 3
_cod_depositor_comments
;
The following automatic conversions were performed:

'_symmetry_cell_setting' value 'Triclinic' changed to 'triclinic'
according to
/usr/data/users/saulius/automatic-downloads/current/ACS/lib/dictionaries/cif_core.dic
dictionary named 'cif_core.dic' version 2.4.2 from 2011-04-26.

Automatic conversion script
Id: cif_fix_values 2281 2013-09-26 08:29:07Z andrius 
;
_cod_original_sg_symbol_H-M P-1
_cod_database_code 4082478

loop_
_symmetry_equiv_pos_as_xyz
'x, y, z'
'-x, -y, -z'

loop_
_atom_site_label
_atom_site_type_symbol
_atom_site_fract_x
_atom_site_fract_y
_atom_site_fract_z
_atom_site_U_iso_or_equiv
_atom_site_adp_type
_atom_site_occupancy
_atom_site_symmetry_multiplicity
_atom_site_calc_flag
_atom_site_refinement_flags
B1 B 0.3534(4) -0.0172(2) 0.23982(17) 0.0418(6) Uani 1 1 d .
N1 N -0.1877(3) 0.44492(15) 0.39017(12) 0.0452(5) Uani 1 1 d .
N2 N -0.2754(5) 0.5745(2) 0.25392(17) 0.0838(9) Uani 1 1 d .
N3 N -0.2881(4) 0.5281(2) 0.52872(17) 0.0763(8) Uani 1 1 d .
C1 C 0.3317(4) -0.09492(18) 0.18139(14) 0.0419(6) Uani 1 1 d .
C3 C 0.1561(4) -0.2193(2) 0.14017(16) 0.0521(7) Uani 1 1 d .
H3 H 0.0538 -0.2574 0.1488 0.062 Uiso 1 1 calc R
C2 C 0.1803(4) -0.15463(19) 0.19416(15) 0.0459(6) Uani 1 1 d .
C5 C 0.4297(4) -0.1708(2) 0.06252(14) 0.0505(7) Uani 1 1 d .
H5 H 0.5142 -0.1764 0.0185 0.061 Uiso 1 1 calc R
C6 C 0.4587(4) -0.10468(18) 0.11446(14) 0.0442(6) Uani 1 1 d .
C4 C 0.2791(4) -0.2286(2) 0.07416(15) 0.0513(7) Uani 1 1 d .
C9 C 0.6309(4) -0.0473(2) 0.09929(18) 0.0632(8) Uani 1 1 d .
H9A H 0.6941 -0.0591 0.0492 0.095 Uiso 1 1 calc R
H9B H 0.7161 -0.0694 0.1408 0.095 Uiso 1 1 calc R
H9C H 0.5918 0.0231 0.0983 0.095 Uiso 1 1 calc R
C8 C 0.2517(5) -0.3016(3) 0.01822(19) 0.0742(9) Uani 1 1 d .
H8A H 0.3051 -0.2786 -0.0337 0.111 Uiso 1 1 calc R
H8B H 0.1185 -0.3062 0.0158 0.111 Uiso 1 1 calc R
H8C H 0.3141 -0.3664 0.0370 0.111 Uiso 1 1 calc R
C7 C 0.0373(4) -0.1494(2) 0.26411(17) 0.0601(8) Uani 1 1 d .
H7A H 0.0930 -0.1842 0.3112 0.090 Uiso 1 1 calc R
H7B H -0.0725 -0.1802 0.2549 0.090 Uiso 1 1 calc R
H7C H 0.0005 -0.0806 0.2708 0.090 Uiso 1 1 calc R
C10 C 0.3521(3) 0.09763(18) 0.20912(13) 0.0413(6) Uani 1 1 d .
C14 C 0.2229(4) 0.24888(19) 0.12856(15) 0.0492(7) Uani 1 1 d .
H14 H 0.1310 0.2810 0.0950 0.059 Uiso 1 1 calc R
C12 C 0.4900(4) 0.2552(2) 0.20110(16) 0.0527(7) Uani 1 1 d .
H12 H 0.5826 0.2909 0.2158 0.063 Uiso 1 1 calc R
C13 C 0.3578(4) 0.30420(19) 0.14982(15) 0.0489(6) Uani 1 1 d .
C11 C 0.4896(4) 0.15469(19) 0.23134(14) 0.0463(6) Uani 1 1 d .
C15 C 0.2189(4) 0.14788(19) 0.15509(14) 0.0450(6) Uani 1 1 d .
C18 C 0.3579(5) 0.4139(2) 0.11861(18) 0.0654(8) Uani 1 1 d .
H18A H 0.4641 0.4393 0.1375 0.098 Uiso 1 1 calc R
H18B H 0.2421 0.4499 0.1368 0.098 Uiso 1 1 calc R
H18C H 0.3677 0.4225 0.0617 0.098 Uiso 1 1 calc R
C17 C 0.6419(4) 0.1096(2) 0.28651(18) 0.0631(8) Uani 1 1 d .
H17A H 0.7420 0.1525 0.2811 0.095 Uiso 1 1 calc R
H17B H 0.6920 0.0448 0.2733 0.095 Uiso 1 1 calc R
H17C H 0.5886 0.1028 0.3402 0.095 Uiso 1 1 calc R
C16 C 0.0641(4) 0.0963(2) 0.12734(19) 0.0651(8) Uani 1 1 d .
H16A H -0.0321 0.1458 0.1051 0.098 Uiso 1 1 calc R
H16B H 0.0089 0.0547 0.1715 0.098 Uiso 1 1 calc R
H16C H 0.1169 0.0556 0.0877 0.098 Uiso 1 1 calc R
C20 C 0.3017(4) -0.02043(18) 0.39581(15) 0.0451(6) Uani 1 1 d .
C19 C 0.3821(4) -0.06339(18) 0.32864(14) 0.0436(6) Uani 1 1 d .
C24 C 0.4967(4) -0.15399(19) 0.34256(17) 0.0567(7) Uani 1 1 d .
H24 H 0.5475 -0.1854 0.2995 0.068 Uiso 1 1 calc R
C21 C 0.3357(5) -0.0686(2) 0.47196(16) 0.0589(8) Uani 1 1 d .
H21 H 0.2779 -0.0411 0.5159 0.071 Uiso 1 1 calc R
C23 C 0.5378(5) -0.1991(2) 0.41858(19) 0.0721(9) Uani 1 1 d .
H23 H 0.6210 -0.2575 0.4259 0.086 Uiso 1 1 calc R
C22 C 0.4543(5) -0.1564(2) 0.48254(18) 0.0711(9) Uani 1 1 d .
H22 H 0.4780 -0.1872 0.5336 0.085 Uiso 1 1 calc R
C28 C -0.0445(4) 0.31376(19) 0.31815(15) 0.0456(6) Uani 1 1 d .
H28 H -0.0099 0.2915 0.2695 0.055 Uiso 1 1 calc R
C29 C -0.1363(3) 0.40876(19) 0.32164(14) 0.0432(6) Uani 1 1 d .
C31 C -0.0587(4) 0.28925(19) 0.45983(15) 0.0467(6) Uani 1 1 d .
H31 H -0.0352 0.2497 0.5080 0.056 Uiso 1 1 calc R
C30 C -0.1478(3) 0.38567(18) 0.45810(14) 0.0434(6) Uani 1 1 d .
C27 C -0.0044(4) 0.25182(19) 0.38854(15) 0.0457(6) Uani 1 1 d .
C25 C 0.1858(4) 0.07365(19) 0.38900(14) 0.0466(6) Uani 1 1 d .
C26 C 0.0951(4) 0.1537(2) 0.38864(15) 0.0487(6) Uani 1 1 d .
C33 C -0.1319(4) 0.44686(19) 0.17938(13) 0.0431(6) Uani 1 1 d .
H33 H -0.0715 0.3826 0.1770 0.052 Uiso 1 1 calc R
C32 C -0.1824(4) 0.47955(19) 0.24865(15) 0.0455(6) Uani 1 1 d .
C37 C -0.2031(4) 0.43095(19) 0.53211(15) 0.0446(6) Uani 1 1 d .
C38 C -0.1655(4) 0.37423(18) 0.60002(13) 0.0480(7) Uani 1 1 d .
H38 H -0.1086 0.3087 0.6013 0.058 Uiso 1 1 calc R
C35 C -0.2608(4) 0.6032(2) 0.11311(17) 0.0607(8) Uani 1 1 d .
H35 H -0.2846 0.6441 0.0655 0.073 Uiso 1 1 calc R
C36 C -0.3156(5) 0.6363(2) 0.18453(18) 0.0691(9) Uani 1 1 d .
H36 H -0.3794 0.7000 0.1861 0.083 Uiso 1 1 calc R
C34 C -0.1706(5) 0.5089(3) 0.11390(18) 0.0654(8) Uani 1 1 d .
H34 H -0.1337 0.4866 0.0654 0.079 Uiso 1 1 calc R
C41 C -0.3348(4) 0.5672(2) 0.59921(18) 0.0624(8) Uani 1 1 d .
H41 H -0.3920 0.6325 0.5988 0.075 Uiso 1 1 calc R
C40 C -0.2960(5) 0.5089(3) 0.66894(19) 0.0679(9) Uani 1 1 d .
H40 H -0.3262 0.5333 0.7171 0.081 Uiso 1 1 calc R
C39 C -0.2125(6) 0.4147(3) 0.66655(19) 0.0776(10) Uani 1 1 d .
H39 H -0.1858 0.3754 0.7145 0.093 Uiso 1 1 calc R

loop_
_atom_site_aniso_label
_atom_site_aniso_U_11
_atom_site_aniso_U_22
_atom_site_aniso_U_33
_atom_site_aniso_U_23
_atom_site_aniso_U_13
_atom_site_aniso_U_12
B1 0.0389(15) 0.0407(16) 0.0445(15) -0.0056(12) -0.0029(12) 0.0016(12)
N1 0.0466(12) 0.0432(12) 0.0453(12) -0.0056(9) -0.0050(9) -0.0019(9)
N2 0.106(2) 0.0687(19) 0.0739(19) -0.0057(15) -0.0143(16) 0.0043(16)
N3 0.0781(19) 0.0687(18) 0.0824(19) -0.0207(15) 0.0010(15) -0.0010(15)
C1 0.0498(14) 0.0351(13) 0.0386(13) -0.0009(10) -0.0068(11) 0.0023(11)
C3 0.0581(16) 0.0448(15) 0.0544(16) -0.0051(12) -0.0111(13) -0.0065(13)
C2 0.0515(15) 0.0396(14) 0.0450(14) -0.0029(11) -0.0040(11) -0.0015(12)
C5 0.0630(17) 0.0488(16) 0.0356(13) -0.0028(11) -0.0033(12) 0.0085(13)
C6 0.0515(15) 0.0382(13) 0.0400(13) 0.0000(10) -0.0051(11) 0.0027(11)
C4 0.0680(18) 0.0422(14) 0.0432(14) -0.0057(11) -0.0153(13) 0.0043(13)
C9 0.0617(18) 0.067(2) 0.0582(17) -0.0044(15) 0.0066(14) -0.0086(15)
C8 0.100(3) 0.068(2) 0.0593(19) -0.0213(16) -0.0206(17) -0.0008(18)
C7 0.0595(17) 0.0583(18) 0.0626(18) -0.0104(14) 0.0058(14) -0.0105(14)
C10 0.0486(14) 0.0392(13) 0.0354(12) -0.0047(10) -0.0030(10) -0.0016(11)
C14 0.0594(16) 0.0420(14) 0.0423(14) 0.0022(11) -0.0047(12) 0.0023(12)
C12 0.0618(17) 0.0505(16) 0.0482(15) -0.0099(12) -0.0017(13) -0.0142(13)
C13 0.0615(17) 0.0405(14) 0.0425(14) -0.0023(11) 0.0042(12) -0.0049(13)
C11 0.0538(15) 0.0440(15) 0.0409(13) -0.0046(11) -0.0050(11) -0.0043(12)
C15 0.0514(15) 0.0410(14) 0.0418(13) -0.0044(11) -0.0034(11) -0.0025(11)
C18 0.086(2) 0.0437(16) 0.0642(18) 0.0003(14) 0.0014(16) -0.0104(15)
C17 0.0615(18) 0.0633(19) 0.0670(19) -0.0045(15) -0.0175(15) -0.0123(15)
C16 0.0647(19) 0.0545(18) 0.076(2) 0.0049(15) -0.0263(16) -0.0077(15)
C20 0.0577(16) 0.0340(13) 0.0440(14) -0.0042(11) -0.0075(11) -0.0043(11)
C19 0.0529(15) 0.0326(13) 0.0449(14) -0.0047(10) -0.0072(11) -0.0013(11)
C24 0.0761(19) 0.0384(15) 0.0539(16) -0.0088(12) -0.0113(14) 0.0089(13)
C21 0.087(2) 0.0476(16) 0.0412(14) -0.0037(12) -0.0085(14) -0.0054(15)
C23 0.099(2) 0.0440(16) 0.069(2) -0.0014(15) -0.0272(18) 0.0166(16)
C22 0.109(3) 0.0510(18) 0.0503(17) 0.0068(14) -0.0246(17) -0.0002(17)
C28 0.0505(15) 0.0444(15) 0.0429(14) -0.0097(11) -0.0025(11) -0.0042(12)
C29 0.0434(13) 0.0432(14) 0.0431(14) -0.0065(11) -0.0035(11) -0.0038(11)
C31 0.0542(15) 0.0408(14) 0.0445(14) -0.0051(11) -0.0058(11) -0.0019(12)
C30 0.0453(14) 0.0408(14) 0.0444(14) -0.0061(11) -0.0035(11) -0.0044(11)
C27 0.0482(14) 0.0397(14) 0.0501(15) -0.0103(11) -0.0036(11) -0.0026(11)
C25 0.0583(16) 0.0413(15) 0.0403(13) -0.0093(11) -0.0033(11) -0.0011(12)
C26 0.0594(16) 0.0425(15) 0.0444(14) -0.0088(11) -0.0025(12) -0.0035(13)
C33 0.0533(15) 0.0407(14) 0.0326(12) -0.0055(10) -0.0039(10) 0.0079(11)
C32 0.0434(14) 0.0425(14) 0.0501(15) -0.0031(11) -0.0063(11) -0.0043(11)
C37 0.0452(14) 0.0408(14) 0.0490(14) -0.0114(11) -0.0002(11) -0.0051(11)
C38 0.0764(18) 0.0329(13) 0.0315(12) -0.0040(10) -0.0019(12) 0.0061(12)
C35 0.0711(19) 0.0597(18) 0.0499(16) 0.0027(14) -0.0130(14) -0.0068(15)
C36 0.096(2) 0.0475(17) 0.0598(18) 0.0016(14) -0.0213(17) 0.0084(16)
C34 0.072(2) 0.074(2) 0.0493(16) -0.0109(15) -0.0022(14) -0.0026(16)
C41 0.0641(18) 0.0583(18) 0.0672(19) -0.0270(15) 0.0020(15) 0.0020(15)
C40 0.079(2) 0.073(2) 0.0544(18) -0.0263(16) 0.0080(15) -0.0080(17)
C39 0.109(3) 0.073(2) 0.0479(17) -0.0054(16) -0.0036(17) -0.002(2)

loop_
_atom_type_symbol
_atom_type_description
_atom_type_scat_dispersion_real
_atom_type_scat_dispersion_imag
_atom_type_scat_source
C C 0.0033 0.0016 'International Tables Vol C Tables 4.2.6.8 and 6.1.1.4'
H H 0.0000 0.0000 'International Tables Vol C Tables 4.2.6.8 and 6.1.1.4'
B B 0.0013 0.0007 'International Tables Vol C Tables 4.2.6.8 and 6.1.1.4'
N N 0.0061 0.0033 'International Tables Vol C Tables 4.2.6.8 and 6.1.1.4'

loop_
_geom_angle_atom_site_label_1
_geom_angle_atom_site_label_2
_geom_angle_atom_site_label_3
_geom_angle
C10 B1 C19 123.3(2)
C10 B1 C1 121.1(2)
C19 B1 C1 115.6(2)
C30 N1 C29 118.1(2)
C36 N2 C32 118.2(3)
C37 N3 C41 118.4(3)
C2 C1 C6 118.3(2)
C2 C1 B1 120.1(2)
C6 C1 B1 121.6(2)
C4 C3 C2 122.2(3)
C3 C2 C1 119.8(2)
C3 C2 C7 118.1(3)
C1 C2 C7 122.1(2)
C4 C5 C6 122.1(2)
C5 C6 C1 119.8(2)
C5 C6 C9 118.9(2)
C1 C6 C9 121.3(2)
C3 C4 C5 117.7(2)
C3 C4 C8 120.7(3)
C5 C4 C8 121.5(3)
C11 C10 C15 117.2(2)
C11 C10 B1 121.3(2)
C15 C10 B1 121.4(2)
C13 C14 C15 122.7(2)
C13 C12 C11 122.3(3)
C14 C13 C12 117.5(2)
C14 C13 C18 120.9(3)
C12 C13 C18 121.7(3)
C12 C11 C10 120.3(2)
C12 C11 C17 117.3(2)
C10 C11 C17 122.4(2)
C14 C15 C10 120.0(2)
C14 C15 C16 117.4(2)
C10 C15 C16 122.6(2)
C21 C20 C19 120.4(2)
C21 C20 C25 117.5(2)
C19 C20 C25 122.0(2)
C24 C19 C20 117.0(2)
C24 C19 B1 117.7(2)
C20 C19 B1 125.4(2)
C23 C24 C19 122.3(3)
C22 C21 C20 120.4(3)
C22 C23 C24 119.1(3)
C23 C22 C21 120.7(3)
C29 C28 C27 119.1(2)
N1 C29 C28 122.9(2)
N1 C29 C32 115.0(2)
C28 C29 C32 122.0(2)
C30 C31 C27 119.3(2)
N1 C30 C31 122.6(2)
N1 C30 C37 115.7(2)
C31 C30 C37 121.7(2)
C28 C27 C31 118.0(2)
C28 C27 C26 121.6(2)
C31 C27 C26 120.4(2)
C26 C25 C20 174.8(3)
C25 C26 C27 177.0(3)
C34 C33 C32 117.8(2)
C33 C32 N2 122.3(2)
C33 C32 C29 116.9(2)
N2 C32 C29 120.8(2)
C38 C37 N3 122.3(2)
C38 C37 C30 117.0(2)
N3 C37 C30 120.6(2)
C37 C38 C39 117.4(3)
C34 C35 C36 118.1(3)
C35 C36 N2 119.5(3)
C33 C34 C35 124.1(3)
C40 C41 N3 119.2(3)
C39 C40 C41 118.3(3)
C38 C39 C40 124.4(3)

loop_
_geom_bond_atom_site_label_1
_geom_bond_atom_site_label_2
_geom_bond_distance
B1 C10 1.568(4)
B1 C19 1.574(4)
B1 C1 1.579(4)
N1 C30 1.341(3)
N1 C29 1.341(3)
N2 C36 1.377(4)
N2 C32 1.388(4)
N3 C37 1.379(4)
N3 C41 1.385(4)
C1 C2 1.405(4)
C1 C6 1.410(3)
C3 C4 1.381(4)
C3 C2 1.392(4)
C2 C7 1.509(4)
C5 C4 1.383(4)
C5 C6 1.390(4)
C6 C9 1.510(4)
C4 C8 1.508(4)
C10 C11 1.419(4)
C10 C15 1.420(3)
C14 C13 1.383(4)
C14 C15 1.381(4)
C12 C13 1.381(4)
C12 C11 1.386(4)
C13 C18 1.506(4)
C11 C17 1.507(4)
C15 C16 1.509(4)
C20 C21 1.393(4)
C20 C19 1.411(3)
C20 C25 1.431(3)
C19 C24 1.393(3)
C24 C23 1.390(4)
C21 C22 1.374(4)
C23 C22 1.371(4)
C28 C29 1.381(3)
C28 C27 1.392(4)
C29 C32 1.492(4)
C31 C30 1.382(3)
C31 C27 1.395(3)
C30 C37 1.489(3)
C27 C26 1.431(4)
C25 C26 1.195(3)
C33 C34 1.325(4)
C33 C32 1.330(3)
C37 C38 1.323(3)
C38 C39 1.334(4)
C35 C34 1.361(4)
C35 C36 1.371(4)
C41 C40 1.359(4)
C40 C39 1.348(5)
